data_7128857
loop_
_publ_author_name
'Agrawal, Abhijeet R.'
'Kumar, Neha Rani'
'Choudhury, Aditya'
'Zade, Sanjio S.'

_publ_section_title
;
 Synthesis of bent-shaped \p-extended thienoacenes from 2,5-distannylated
 3,4-dialkynethiophene.
;
_journal_issue 75
_journal_name_full 'Chemical communications (Cambridge, England)'
_journal_page_first 9538
_journal_page_last 9541
_journal_paper_doi 10.1039/d1cc04283a
_journal_volume 57
_journal_year 2021
_chemical_formula_moiety 'C44 H36 S'
_chemical_formula_sum 'C44 H36 S'
_chemical_formula_weight 596.79
_space_group_crystal_system monoclinic
_space_group_IT_number 14
_space_group_name_Hall '-P 2yn'
_space_group_name_H-M_alt 'P 1 21/n 1'
_atom_sites_solution_hydrogens geom
_atom_sites_solution_primary dual
_audit_creation_date 2020-12-07
_audit_creation_method
;
Olex2 1.3-ac4
(compiled 2019.04.23 svn.r3594 for Rigaku Oxford Diffraction, GUI svn.r5739)
;
_audit_update_record
;
2020-12-31 deposited with the CCDC.	2021-08-18 downloaded from the CCDC.
;
_cell_angle_alpha 90
_cell_angle_beta 101.5840(10)
_cell_angle_gamma 90
_cell_formula_units_Z 4
_cell_length_a 12.8904(2)
_cell_length_b 7.48810(10)
_cell_length_c 31.9207(4)
_cell_measurement_reflns_used 18951
_cell_measurement_temperature 99.99(10)
_cell_measurement_theta_max 66.0970
_cell_measurement_theta_min 2.7710
_cell_volume 3018.37(7)
_computing_cell_refinement 'CrysAlisPro 1.171.40.67a (Rigaku OD, 2019)'
_computing_data_collection 'CrysAlisPro 1.171.40.67a (Rigaku OD, 2019)'
_computing_data_reduction 'CrysAlisPro 1.171.40.67a (Rigaku OD, 2019)'
_computing_molecular_graphics 'Olex2 (Dolomanov et al., 2009)'
_computing_publication_material 'Olex2 (Dolomanov et al., 2009)'
_computing_structure_refinement 'ShelXL (Sheldrick, 2015)'
_computing_structure_solution 'ShelXT (Sheldrick, 2015)'
_diffrn_ambient_environment N~2~
_diffrn_ambient_temperature 99.99(10)
_diffrn_detector 'CCD plate'
_diffrn_detector_area_resol_mean 7.9580
_diffrn_detector_type Eos
_diffrn_measured_fraction_theta_full 0.989
_diffrn_measured_fraction_theta_max 0.989
_diffrn_measurement_details
;
List of Runs (angles in degrees, time in seconds):

  # Type    Start    End  Width  t~exp~   \w     \q     \k     \f   Frames
#--------------------------------------------------------------------------
  1  \w     57.00 120.00   0.75    1.50    --   26.33 178.00   0.00   84
  2  \w    -12.00 102.00   0.75    1.50    --   26.33  57.00 120.00  152
  3  \w    -12.00 102.00   0.75    1.50    --   26.33  57.00-120.00  152
  4  \w    -12.00 102.00   0.75    1.50    --   26.33  57.00   0.00  152
  5  \w     55.00 121.00   0.75    1.50    --   26.33-178.00 120.00   88
  6  \w    100.00 152.50   0.75    1.50    --   67.17 111.00 -60.00   70
  7  \w    -12.00 114.00   0.75    1.50    --   67.17 -45.00-180.00  168
  8  \w     20.00 146.00   0.75    1.50    --   67.17  45.00  60.00  168
  9  \w     -9.00 103.50   0.75    1.50    --   67.17 -61.00   0.00  150
 10  \w     12.00 115.50   0.75    1.50    --   67.17-111.00-180.00  138
 11  \w    -21.00 153.00   0.75    1.50    --   67.17 -15.00   0.00  232
 12  \w     57.00 150.00   0.75    1.50    --   67.17 178.00 -60.00  124
 13  \w    100.00 152.50   0.75    1.50    --   67.17 111.00  90.00   70
 14  \w     -4.00 108.50   0.75    1.50    --   67.17 -94.00 -90.00  150
 15  \w     36.00 177.00   0.75    1.50    --  108.00  32.00   0.00  188
 16  \w    101.00 177.50   0.75    1.50    --  108.00 104.00  30.00  102
 17  \w     25.00 178.00   0.75    1.50    --  108.00 -32.00 -30.00  204
 18  \w     25.00 118.00   0.75    1.50    --  108.00-119.00  81.15  124
 19  \w    101.00 177.50   0.75    1.50    --  108.00 104.00  60.00  102
 20  \w     23.00 150.50   0.75    1.50    --  108.00 -77.00   0.00  170
 21  \w     28.00 157.00   0.75    1.50    --  108.00 -43.00  90.00  172
 22  \w     19.00 157.00   0.75    1.50    --  108.00 -89.00-120.00  184
 23  \w     25.00 144.25   0.75    1.50    --  108.00 -32.00 120.00  159
 24  \w    112.00 167.50   0.75    1.50    --  108.00 138.00  90.00   74
 25  \w     90.50 116.00   0.75    1.50    --  108.00-111.00  -1.10   34
 26  \w     49.00  75.25   0.75    1.50    --  108.00  32.00  90.00   35
 27  \w     89.00 174.50   0.75    1.50    --  108.00  32.00  90.00  114
 28  \w     42.00  96.00   0.75    1.50    --  108.00-104.00-120.00   72
 29  \w     29.00  55.25   0.75    1.50    --  108.00 -77.00-120.00   35
 30  \w     31.00  67.00   0.75    1.50    --  108.00  11.00 -90.00   48
 31  \w     99.00 125.25   0.75    1.50    --  108.00 -65.00 -90.00   35
 32  \w     30.00  74.25   0.75    1.50    --  108.00 -65.00 -90.00   59
 33  \w     79.00 105.25   0.75    1.50    --  108.00 -45.00 108.84   35
 34  \w    115.00 177.25   0.75    1.50    --  108.00 104.00 150.00   83
 35  \w    120.00 146.25   0.75    1.50    --  108.00 138.00   0.00   35
 36  \w     21.00 102.00   0.75    1.50    --  108.00-104.00  90.00  108
 37  \w    105.00 137.25   0.75    1.50    --  108.00 104.00 -90.00   43
 38  \w    131.00 177.50   0.75    1.50    --  108.00 104.00 -60.00   62
 39  \w     82.00 108.25   0.75    1.50    --  108.00 -54.00  60.00   35
 40  \w     84.00 129.00   0.75    1.50    --  108.00 -77.00-120.00   60
 41  \w     90.00 116.25   0.75    1.50    --  108.00 138.00   0.00   35
 42  \w    102.00 128.25   0.75    1.50    --  108.00 104.00-180.00   35
 43  \w    129.00 155.25   0.75    1.50    --  108.00 104.00-180.00   35
 44  \w     31.00  67.00   0.75    1.50    --  108.00 -54.00  60.00   48
 45  \w     21.00  94.50   0.75    1.50    --  108.00-104.00  30.00   98
 46  \w     72.00 112.50   0.75    1.50    --  108.00-104.00   0.00   54
 47  \w    102.00 139.50   0.75    1.50    --  108.00 104.00-150.00   50
 48  \w     29.00  55.25   0.75    1.50    --  108.00 -45.00 108.84   35
 49  \w    129.00 155.25   0.75    1.50    --  108.00 138.00 -90.00   35
 50  \w     29.00 113.00   0.75    1.50    --  108.00-115.00 -51.13  112
 51  \w     87.00 113.25   0.75    1.50    --  108.00  65.00 -90.00   35
 52  \w     27.00 121.50   0.75    1.50    --  108.00-125.00-163.64  126
;
_diffrn_measurement_device 'four-circle diffractometer'
_diffrn_measurement_device_type 'SuperNova, Dual, Cu at home/near, Eos'
_diffrn_measurement_method '\w scans'
_diffrn_orient_matrix_type 'CrysAlisPro convention (1999,Acta A55,543-557)'
_diffrn_orient_matrix_UB_11 0.0350283000
_diffrn_orient_matrix_UB_12 0.0987504000
_diffrn_orient_matrix_UB_13 -0.0371572000
_diffrn_orient_matrix_UB_21 0.1149547000
_diffrn_orient_matrix_UB_22 0.0029783000
_diffrn_orient_matrix_UB_23 0.0254614000
_diffrn_orient_matrix_UB_31 0.0210271000
_diffrn_orient_matrix_UB_32 -0.1804613000
_diffrn_orient_matrix_UB_33 -0.0199312000
_diffrn_radiation_monochromator mirror
_diffrn_radiation_probe x-ray
_diffrn_radiation_type 'Cu K\a'
_diffrn_radiation_wavelength 1.54184
_diffrn_reflns_av_R_equivalents 0.0266
_diffrn_reflns_av_unetI/netI 0.0153
_diffrn_reflns_Laue_measured_fraction_full 0.989
_diffrn_reflns_Laue_measured_fraction_max 0.989
_diffrn_reflns_limit_h_max 15
_diffrn_reflns_limit_h_min -15
_diffrn_reflns_limit_k_max 6
_diffrn_reflns_limit_k_min -8
_diffrn_reflns_limit_l_max 37
_diffrn_reflns_limit_l_min -37
_diffrn_reflns_number 28335
_diffrn_reflns_point_group_measured_fraction_full 0.989
_diffrn_reflns_point_group_measured_fraction_max 0.989
_diffrn_reflns_theta_full 66.522
_diffrn_reflns_theta_max 66.522
_diffrn_reflns_theta_min 4.030
_diffrn_source 'micro-focus sealed X-ray tube'
_diffrn_source_type 'SuperNova (Cu) X-ray Source'
_exptl_absorpt_coefficient_mu 1.186
_exptl_absorpt_correction_T_max 1.00000
_exptl_absorpt_correction_T_min 0.68710
_exptl_absorpt_correction_type multi-scan
_exptl_absorpt_process_details
;
CrysAlisPro 1.171.40.67a (Rigaku Oxford Diffraction, 2019)
Empirical absorption correction using spherical harmonics,
 implemented in SCALE3 ABSPACK scaling algorithm.
;
_exptl_crystal_colour 'clear yellowish yellow'
_exptl_crystal_colour_lustre clear
_exptl_crystal_colour_modifier yellowish
_exptl_crystal_colour_primary yellow
_exptl_crystal_density_diffrn 1.313
_exptl_crystal_description block
_exptl_crystal_F_000 1264
_exptl_crystal_size_max 0.3
_exptl_crystal_size_mid 0.2
_exptl_crystal_size_min 0.2
_refine_diff_density_max 0.260
_refine_diff_density_min -0.287
_refine_diff_density_rms 0.041
_refine_ls_extinction_method none
_refine_ls_goodness_of_fit_ref 1.065
_refine_ls_hydrogen_treatment constr
_refine_ls_matrix_type full
_refine_ls_number_parameters 408
_refine_ls_number_reflns 5254
_refine_ls_number_restraints 0
_refine_ls_restrained_S_all 1.065
_refine_ls_R_factor_all 0.0347
_refine_ls_R_factor_gt 0.0338
_refine_ls_shift/su_max 0.001
_refine_ls_shift/su_mean 0.000
_refine_ls_structure_factor_coef Fsqd
_refine_ls_weighting_details 'w=1/[\s^2^(Fo^2^)+(0.0429P)^2^+1.5763P] where P=(Fo^2^+2Fc^2^)/3'
_refine_ls_weighting_scheme calc
_refine_ls_wR_factor_gt 0.0870
_refine_ls_wR_factor_ref 0.0875
_reflns_Friedel_coverage 0.000
_reflns_number_gt 5145
_reflns_number_total 5254
_reflns_threshold_expression 'I > 2\s(I)'
_cod_data_source_file d1cc04283a2.cif
_cod_data_source_block phen_acene_lt_a
_cod_depositor_comments 'Adding full bibliography for 7128857.cif.'
_cod_database_code 7128857
_shelx_shelxl_version_number 2018/3
_chemical_oxdiff_formula 'C H S'
_shelx_space_group_comment
;
The symmetry employed for this shelxl refinement is uniquely defined
by the following loop, which should always be used as a source of
symmetry information in preference to the above space-group names.
They are only intended as comments.
;
_shelx_estimated_absorpt_t_max 0.797
_shelx_estimated_absorpt_t_min 0.717
_reflns_odcompleteness_completeness 97.71
_reflns_odcompleteness_iscentric 1
_reflns_odcompleteness_theta 66.97
_olex2_refinement_description
;
1. Fixed Uiso
 At 1.2 times of:
  All C(H) groups, All C(H,H) groups
 At 1.5 times of:
  All C(H,H,H) groups
2.a Secondary CH2 refined with riding coordinates:
 C00L(H00A,H00B), C00Q(H00C,H00D), C00T(H00E,H00F), C00Y(H00G,H00H), C010(H01A,
 H01B), C018(H01F,H01G)
2.b Aromatic/amide H refined with riding coordinates:
 C006(H006), C00I(H00I), C00N(H00N), C00O(H00O), C00P(H00P), C00R(H00R),
 C00S(H00S), C00U(H00U), C00V(H00V), C00W(H00W), C00X(H00X), C00Z(H00Z),
 C011(H011), C012(H012), C013(H013), C014(H014), C016(H016), C017(H017)
2.c Idealised Me refined as rotating group:
 C015(H01C,H01D,H01E), C019(H01H,H01I,H01J)
;
_olex2_submission_special_instructions 'No special instructions were received'
_oxdiff_exptl_absorpt_empirical_details
;
Empirical correction (ABSPACK) includes:
- Absorption correction using spherical harmonics
- Frame scaling
;
_oxdiff_exptl_absorpt_empirical_full_max 1.493
_oxdiff_exptl_absorpt_empirical_full_min 0.756

loop_
_space_group_symop_operation_xyz
'x, y, z'
'-x+1/2, y+1/2, -z+1/2'
'-x, -y, -z'
'x-1/2, -y-1/2, z-1/2'

loop_
_atom_site_label
_atom_site_type_symbol
_atom_site_fract_x
_atom_site_fract_y
_atom_site_fract_z
_atom_site_U_iso_or_equiv
_atom_site_adp_type
_atom_site_occupancy
_atom_site_site_symmetry_order
_atom_site_calc_flag
_atom_site_refinement_flags_posn
_atom_site_refinement_flags_adp
_atom_site_refinement_flags_occupancy
_atom_site_disorder_assembly
_atom_site_disorder_group
S001 S 0.50417(2) 0.72442(4) 0.37576(2) 0.01440(10) Uani 1 1 d . . . . .
C002 C 0.46415(10) 0.69836(16) 0.28409(4) 0.0141(3) Uani 1 1 d . . . . .
C003 C 0.27821(10) 0.63254(17) 0.24845(4) 0.0141(3) Uani 1 1 d . . . . .
C004 C 0.30676(10) 0.63630(17) 0.36871(4) 0.0142(3) Uani 1 1 d . . . . .
C005 C 0.42326(10) 0.65609(17) 0.20540(4) 0.0153(3) Uani 1 1 d . . . . .
C006 C 0.21233(10) 0.59063(17) 0.38145(4) 0.0152(3) Uani 1 1 d . . . . .
H006 H 0.157458 0.538259 0.361944 0.018 Uiso 1 1 calc R . . . .
C007 C 0.20025(10) 0.62280(17) 0.42268(4) 0.0151(3) Uani 1 1 d . . . . .
C008 C 0.38712(10) 0.66251(16) 0.24633(4) 0.0139(3) Uani 1 1 d . . . . .
C009 C 0.32732(10) 0.63671(16) 0.32578(4) 0.0140(3) Uani 1 1 d . . . . .
C00A C 0.38800(10) 0.71146(16) 0.44313(4) 0.0144(3) Uani 1 1 d . . . . .
C00B C 0.43126(10) 0.68311(16) 0.32389(4) 0.0138(3) Uani 1 1 d . . . . .
C00C C 0.46279(11) 0.78132(17) 0.51981(4) 0.0171(3) Uani 1 1 d . . . . .
C00D C 0.35570(11) 0.81671(17) 0.52604(4) 0.0175(3) Uani 1 1 d . . . . .
C00E C 0.47912(10) 0.73687(17) 0.47839(4) 0.0157(3) Uani 1 1 d . . . . .
C00F C 0.57059(10) 0.75849(17) 0.28033(4) 0.0148(3) Uani 1 1 d . . . . .
C00G C 0.39474(10) 0.68584(17) 0.39954(4) 0.0142(3) Uani 1 1 d . . . . .
C00H C 0.59078(10) 0.80531(17) 0.23968(4) 0.0170(3) Uani 1 1 d . . . . .
C00I C 0.25191(10) 0.61583(17) 0.28804(4) 0.0143(3) Uani 1 1 d . . . . .
H00I H 0.182251 0.590024 0.289656 0.017 Uiso 1 1 calc R . . . .
C00J C 0.28519(10) 0.70508(17) 0.45225(4) 0.0150(3) Uani 1 1 d . . . . .
C00K C 0.26896(11) 0.78543(17) 0.49231(4) 0.0164(3) Uani 1 1 d . . . . .
C00L C 0.18804(10) 0.63135(17) 0.20938(4) 0.0154(3) Uani 1 1 d . . . . .
H00A H 0.179941 0.510639 0.198174 0.018 Uiso 1 1 calc R . . . .
H00B H 0.208062 0.706456 0.187551 0.018 Uiso 1 1 calc R . . . .
C00M C 0.51812(11) 0.74201(17) 0.20135(4) 0.0170(3) Uani 1 1 d . . . . .
C00N C 0.16878(11) 0.85089(18) 0.49630(4) 0.0194(3) Uani 1 1 d . . . . .
H00N H 0.112347 0.842122 0.473117 0.023 Uiso 1 1 calc R . . . .
C00O C 0.40304(11) 0.5492(2) 0.13211(4) 0.0223(3) Uani 1 1 d . . . . .
H00O H 0.366000 0.481769 0.109518 0.027 Uiso 1 1 calc R . . . .
C00P C 0.58347(11) 0.70491(18) 0.47355(4) 0.0189(3) Uani 1 1 d . . . . .
H00P H 0.595337 0.671208 0.446866 0.023 Uiso 1 1 calc R . . . .
C00Q C -0.00527(10) 0.61382(19) 0.41536(4) 0.0178(3) Uani 1 1 d . . . . .
H00C H -0.007102 0.742728 0.418115 0.021 Uiso 1 1 calc R . . . .
H00D H -0.019511 0.584467 0.385152 0.021 Uiso 1 1 calc R . . . .
C00R C 0.37020(10) 0.55343(18) 0.17065(4) 0.0187(3) Uani 1 1 d . . . . .
H00R H 0.311406 0.486644 0.173781 0.022 Uiso 1 1 calc R . . . .
C00S C 0.66882(11) 0.72192(19) 0.50709(4) 0.0218(3) Uani 1 1 d . . . . .
H00S H 0.737094 0.701660 0.502791 0.026 Uiso 1 1 calc R . . . .
C00T C 0.08079(10) 0.69475(18) 0.21706(4) 0.0159(3) Uani 1 1 d . . . . .
H00E H 0.054514 0.610536 0.235549 0.019 Uiso 1 1 calc R . . . .
H00F H 0.089090 0.809715 0.231351 0.019 Uiso 1 1 calc R . . . .
C00U C 0.68753(11) 0.88717(18) 0.23722(4) 0.0210(3) Uani 1 1 d . . . . .
H00U H 0.697905 0.928911 0.210930 0.025 Uiso 1 1 calc R . . . .
C00V C 0.15245(11) 0.92746(19) 0.53367(4) 0.0220(3) Uani 1 1 d . . . . .
H00V H 0.085863 0.970486 0.535554 0.026 Uiso 1 1 calc R . . . .
C00W C 0.33605(11) 0.89001(18) 0.56444(4) 0.0209(3) Uani 1 1 d . . . . .
H00W H 0.392289 0.904751 0.587487 0.025 Uiso 1 1 calc R . . . .
C00X C 0.76713(11) 0.90711(19) 0.27263(5) 0.0233(3) Uani 1 1 d . . . . .
H00X H 0.830338 0.962465 0.270343 0.028 Uiso 1 1 calc R . . . .
C00Y C 0.00114(10) 0.71133(18) 0.17500(4) 0.0174(3) Uani 1 1 d . . . . .
H00G H -0.005215 0.596882 0.160478 0.021 Uiso 1 1 calc R . . . .
H00H H 0.027311 0.797170 0.156859 0.021 Uiso 1 1 calc R . . . .
C00Z C 0.55137(11) 0.79633(19) 0.55343(4) 0.0220(3) Uani 1 1 d . . . . .
H00Z H 0.540979 0.825370 0.580618 0.026 Uiso 1 1 calc R . . . .
C010 C 0.10429(10) 0.54382(18) 0.43667(4) 0.0166(3) Uani 1 1 d . . . . .
H01A H 0.112823 0.562411 0.467242 0.020 Uiso 1 1 calc R . . . .
H01B H 0.104998 0.415888 0.431962 0.020 Uiso 1 1 calc R . . . .
C011 C 0.54922(11) 0.73822(19) 0.16139(4) 0.0214(3) Uani 1 1 d . . . . .
H011 H 0.609919 0.799305 0.158126 0.026 Uiso 1 1 calc R . . . .
C012 C 0.65572(11) 0.77374(18) 0.31558(4) 0.0193(3) Uani 1 1 d . . . . .
H012 H 0.646368 0.735171 0.342268 0.023 Uiso 1 1 calc R . . . .
C013 C 0.65247(11) 0.76954(19) 0.54744(4) 0.0237(3) Uani 1 1 d . . . . .
H013 H 0.709736 0.783037 0.570125 0.028 Uiso 1 1 calc R . . . .
C014 C 0.23661(12) 0.94000(19) 0.56871(4) 0.0231(3) Uani 1 1 d . . . . .
H014 H 0.225144 0.982109 0.594812 0.028 Uiso 1 1 calc R . . . .
C015 C -0.10790(11) 0.77026(19) 0.18126(5) 0.0217(3) Uani 1 1 d . . . . .
H01C H -0.155412 0.776930 0.153981 0.033 Uiso 1 1 calc GR . . . .
H01D H -0.102560 0.885559 0.194673 0.033 Uiso 1 1 calc GR . . . .
H01E H -0.134422 0.685414 0.199066 0.033 Uiso 1 1 calc GR . . . .
C016 C 0.49179(11) 0.6463(2) 0.12722(4) 0.0241(3) Uani 1 1 d . . . . .
H016 H 0.512212 0.648930 0.100888 0.029 Uiso 1 1 calc R . . . .
C017 C 0.75219(11) 0.8437(2) 0.31186(5) 0.0227(3) Uani 1 1 d . . . . .
H017 H 0.807328 0.848597 0.335616 0.027 Uiso 1 1 calc R . . . .
C018 C -0.08948(10) 0.5300(2) 0.43649(5) 0.0242(3) Uani 1 1 d . . . . .
H01F H -0.076980 0.402316 0.438812 0.029 Uiso 1 1 calc R . . . .
H01G H -0.081256 0.577090 0.465282 0.029 Uiso 1 1 calc R . . . .
C019 C -0.20278(11) 0.5612(2) 0.41330(5) 0.0260(3) Uani 1 1 d . . . . .
H01H H -0.211200 0.520572 0.384287 0.039 Uiso 1 1 calc GR . . . .
H01I H -0.218737 0.686352 0.413519 0.039 Uiso 1 1 calc GR . . . .
H01J H -0.250104 0.496308 0.427421 0.039 Uiso 1 1 calc GR . . . .

loop_
_atom_site_aniso_label
_atom_site_aniso_U_11
_atom_site_aniso_U_22
_atom_site_aniso_U_33
_atom_site_aniso_U_23
_atom_site_aniso_U_13
_atom_site_aniso_U_12
S001 0.01268(16) 0.01887(18) 0.01175(16) -0.00009(11) 0.00265(11) -0.00190(11)
C002 0.0164(6) 0.0101(6) 0.0164(6) 0.0008(5) 0.0048(5) 0.0012(5)
C003 0.0175(6) 0.0108(6) 0.0138(6) -0.0010(5) 0.0031(5) 0.0010(5)
C004 0.0164(6) 0.0130(6) 0.0135(6) 0.0010(5) 0.0034(5) 0.0012(5)
C005 0.0181(6) 0.0129(6) 0.0157(6) 0.0028(5) 0.0055(5) 0.0058(5)
C006 0.0146(6) 0.0168(6) 0.0134(6) 0.0003(5) 0.0012(5) -0.0016(5)
C007 0.0154(6) 0.0160(6) 0.0141(6) 0.0028(5) 0.0032(5) 0.0010(5)
C008 0.0184(6) 0.0092(6) 0.0147(6) 0.0009(5) 0.0049(5) 0.0019(5)
C009 0.0168(6) 0.0114(6) 0.0141(6) 0.0002(5) 0.0042(5) 0.0012(5)
C00A 0.0176(6) 0.0119(6) 0.0136(6) 0.0017(5) 0.0031(5) -0.0008(5)
C00B 0.0158(6) 0.0112(6) 0.0139(6) 0.0003(5) 0.0019(5) 0.0007(5)
C00C 0.0225(7) 0.0133(6) 0.0148(6) 0.0012(5) 0.0021(5) -0.0028(5)
C00D 0.0241(7) 0.0138(6) 0.0143(6) 0.0021(5) 0.0031(5) -0.0026(5)
C00E 0.0191(7) 0.0128(6) 0.0144(6) 0.0029(5) 0.0010(5) -0.0028(5)
C00F 0.0170(6) 0.0103(6) 0.0188(7) -0.0014(5) 0.0073(5) 0.0012(5)
C00G 0.0145(6) 0.0135(6) 0.0150(6) 0.0017(5) 0.0038(5) -0.0002(5)
C00H 0.0196(6) 0.0123(6) 0.0210(7) 0.0006(5) 0.0083(5) 0.0032(5)
C00I 0.0140(6) 0.0136(6) 0.0155(6) -0.0002(5) 0.0035(5) -0.0010(5)
C00J 0.0179(6) 0.0140(6) 0.0129(6) 0.0028(5) 0.0027(5) -0.0002(5)
C00K 0.0213(7) 0.0149(6) 0.0140(6) 0.0022(5) 0.0059(5) -0.0020(5)
C00L 0.0177(6) 0.0156(6) 0.0127(6) -0.0008(5) 0.0027(5) -0.0001(5)
C00M 0.0203(7) 0.0137(6) 0.0182(7) 0.0039(5) 0.0067(5) 0.0058(5)
C00N 0.0217(7) 0.0205(7) 0.0163(6) 0.0013(5) 0.0049(5) -0.0019(5)
C00O 0.0255(7) 0.0260(8) 0.0154(6) -0.0020(5) 0.0041(5) 0.0072(6)
C00P 0.0194(7) 0.0216(7) 0.0150(6) 0.0039(5) 0.0022(5) -0.0018(5)
C00Q 0.0165(6) 0.0219(7) 0.0152(6) 0.0013(5) 0.0037(5) -0.0015(5)
C00R 0.0201(6) 0.0194(7) 0.0171(6) -0.0007(5) 0.0053(5) 0.0046(5)
C00S 0.0174(7) 0.0236(7) 0.0224(7) 0.0061(6) -0.0006(5) -0.0019(5)
C00T 0.0175(6) 0.0159(6) 0.0145(6) -0.0016(5) 0.0035(5) -0.0011(5)
C00U 0.0256(7) 0.0158(7) 0.0253(7) 0.0004(5) 0.0142(6) -0.0016(5)
C00V 0.0270(7) 0.0203(7) 0.0216(7) -0.0003(5) 0.0116(6) 0.0009(6)
C00W 0.0298(7) 0.0184(7) 0.0139(6) -0.0010(5) 0.0029(5) -0.0048(6)
C00X 0.0213(7) 0.0195(7) 0.0329(8) -0.0071(6) 0.0145(6) -0.0062(5)
C00Y 0.0193(7) 0.0172(7) 0.0151(6) -0.0012(5) 0.0019(5) 0.0000(5)
C00Z 0.0287(8) 0.0206(7) 0.0148(6) 0.0000(5) -0.0001(5) -0.0021(6)
C010 0.0169(6) 0.0197(7) 0.0135(6) 0.0009(5) 0.0040(5) -0.0014(5)
C011 0.0228(7) 0.0234(7) 0.0204(7) 0.0070(6) 0.0100(6) 0.0047(6)
C012 0.0186(7) 0.0216(7) 0.0194(7) -0.0046(5) 0.0073(5) -0.0010(5)
C013 0.0234(7) 0.0241(7) 0.0193(7) 0.0016(6) -0.0063(6) -0.0031(6)
C014 0.0363(8) 0.0190(7) 0.0165(6) -0.0031(5) 0.0111(6) -0.0025(6)
C015 0.0189(7) 0.0220(7) 0.0228(7) -0.0015(6) 0.0010(5) 0.0016(5)
C016 0.0281(7) 0.0310(8) 0.0152(7) 0.0049(6) 0.0094(6) 0.0093(6)
C017 0.0187(7) 0.0252(7) 0.0251(7) -0.0095(6) 0.0066(5) -0.0037(6)
C018 0.0179(7) 0.0277(8) 0.0284(7) 0.0072(6) 0.0082(6) 0.0004(6)
C019 0.0174(7) 0.0252(8) 0.0360(8) -0.0016(6) 0.0068(6) -0.0017(6)

loop_
_atom_type_symbol
_atom_type_description
_atom_type_scat_dispersion_real
_atom_type_scat_dispersion_imag
_atom_type_scat_source
C C 0.0181 0.0091 'International Tables Vol C Tables 4.2.6.8 and 6.1.1.4'
H H 0.0000 0.0000 'International Tables Vol C Tables 4.2.6.8 and 6.1.1.4'
S S 0.3331 0.5567 'International Tables Vol C Tables 4.2.6.8 and 6.1.1.4'

loop_
_geom_angle_atom_site_label_1
_geom_angle_atom_site_label_2
_geom_angle_atom_site_label_3
_geom_angle
_geom_angle_site_symmetry_1
_geom_angle_site_symmetry_3
_geom_angle_publ_flag
C00G S001 C00B 93.11(6) . . ?
C008 C002 C00F 119.43(11) . . ?
C00B C002 C008 117.27(11) . . ?
C00B C002 C00F 123.20(11) . . ?
C008 C003 C00L 123.65(11) . . ?
C00I C003 C008 118.69(11) . . ?
C00I C003 C00L 117.51(11) . . ?
C006 C004 C009 127.63(11) . . ?
C00G C004 C006 119.40(11) . . ?
C00G C004 C009 112.96(11) . . ?
C00M C005 C008 120.06(12) . . ?
C00R C005 C008 121.74(12) . . ?
C00R C005 C00M 117.99(12) . . ?
C004 C006 H006 119.8 . . ?
C007 C006 C004 120.42(12) . . ?
C007 C006 H006 119.8 . . ?
C006 C007 C00J 119.12(11) . . ?
C006 C007 C010 117.94(11) . . ?
C00J C007 C010 122.27(11) . . ?
C002 C008 C003 120.74(11) . . ?
C002 C008 C005 117.74(11) . . ?
C003 C008 C005 121.51(11) . . ?
C00B C009 C004 113.65(11) . . ?
C00I C009 C004 126.05(11) . . ?
C00I C009 C00B 119.86(11) . . ?
C00G C00A C00E 124.78(12) . . ?
C00J C00A C00E 119.06(11) . . ?
C00J C00A C00G 116.12(11) . . ?
C002 C00B S001 128.88(10) . . ?
C009 C00B S001 109.79(9) . . ?
C009 C00B C002 121.27(11) . . ?
C00E C00C C00D 119.42(12) . . ?
C00Z C00C C00D 121.84(12) . . ?
C00Z C00C C00E 118.70(13) . . ?
C00K C00D C00C 119.60(12) . . ?
C00K C00D C00W 118.39(12) . . ?
C00W C00D C00C 121.94(12) . . ?
C00C C00E C00A 119.96(12) . . ?
C00P C00E C00A 122.03(12) . . ?
C00P C00E C00C 117.81(12) . . ?
C00H C00F C002 119.73(12) . . ?
C012 C00F C002 123.27(12) . . ?
C012 C00F C00H 117.00(12) . . ?
C004 C00G S001 110.43(9) . . ?
C004 C00G C00A 121.65(11) . . ?
C00A C00G S001 127.76(10) . . ?
C00F C00H C00M 118.76(12) . . ?
C00U C00H C00F 119.13(12) . . ?
C00U C00H C00M 121.39(12) . . ?
C003 C00I C009 121.60(11) . . ?
C003 C00I H00I 119.2 . . ?
C009 C00I H00I 119.2 . . ?
C007 C00J C00K 121.81(12) . . ?
C00A C00J C007 120.17(11) . . ?
C00A C00J C00K 118.02(11) . . ?
C00D C00K C00J 120.34(12) . . ?
C00D C00K C00N 118.30(12) . . ?
C00N C00K C00J 120.99(12) . . ?
C003 C00L H00A 108.4 . . ?
C003 C00L H00B 108.4 . . ?
C003 C00L C00T 115.65(10) . . ?
H00A C00L H00B 107.4 . . ?
C00T C00L H00A 108.4 . . ?
C00T C00L H00B 108.4 . . ?
C005 C00M C00H 119.50(12) . . ?
C005 C00M C011 118.84(12) . . ?
C011 C00M C00H 120.80(12) . . ?
C00K C00N H00N 119.2 . . ?
C00V C00N C00K 121.64(13) . . ?
C00V C00N H00N 119.2 . . ?
C00R C00O H00O 120.2 . . ?
C00R C00O C016 119.67(13) . . ?
C016 C00O H00O 120.2 . . ?
C00E C00P H00P 118.9 . . ?
C00S C00P C00E 122.10(13) . . ?
C00S C00P H00P 118.9 . . ?
H00C C00Q H00D 108.2 . . ?
C010 C00Q H00C 109.7 . . ?
C010 C00Q H00D 109.7 . . ?
C018 C00Q H00C 109.7 . . ?
C018 C00Q H00D 109.7 . . ?
C018 C00Q C010 109.75(11) . . ?
C005 C00R H00R 119.1 . . ?
C00O C00R C005 121.83(13) . . ?
C00O C00R H00R 119.1 . . ?
C00P C00S H00S 120.1 . . ?
C00P C00S C013 119.77(13) . . ?
C013 C00S H00S 120.1 . . ?
C00L C00T H00E 109.5 . . ?
C00L C00T H00F 109.5 . . ?
H00E C00T H00F 108.1 . . ?
C00Y C00T C00L 110.83(10) . . ?
C00Y C00T H00E 109.5 . . ?
C00Y C00T H00F 109.5 . . ?
C00H C00U H00U 119.1 . . ?
C00X C00U C00H 121.73(13) . . ?
C00X C00U H00U 119.1 . . ?
C00N C00V H00V 120.2 . . ?
C00N C00V C014 119.51(13) . . ?
C014 C00V H00V 120.2 . . ?
C00D C00W H00W 119.1 . . ?
C014 C00W C00D 121.87(13) . . ?
C014 C00W H00W 119.1 . . ?
C00U C00X H00X 120.4 . . ?
C00U C00X C017 119.28(13) . . ?
C017 C00X H00X 120.4 . . ?
C00T C00Y H00G 109.1 . . ?
C00T C00Y H00H 109.1 . . ?
C00T C00Y C015 112.61(11) . . ?
H00G C00Y H00H 107.8 . . ?
C015 C00Y H00G 109.1 . . ?
C015 C00Y H00H 109.1 . . ?
C00C C00Z H00Z 118.9 . . ?
C013 C00Z C00C 122.11(13) . . ?
C013 C00Z H00Z 118.9 . . ?
C007 C010 C00Q 118.01(11) . . ?
C007 C010 H01A 107.8 . . ?
C007 C010 H01B 107.8 . . ?
C00Q C010 H01A 107.8 . . ?
C00Q C010 H01B 107.8 . . ?
H01A C010 H01B 107.1 . . ?
C00M C011 H011 119.3 . . ?
C016 C011 C00M 121.45(13) . . ?
C016 C011 H011 119.3 . . ?
C00F C012 H012 118.9 . . ?
C017 C012 C00F 122.28(13) . . ?
C017 C012 H012 118.9 . . ?
C00S C013 H013 120.3 . . ?
C00Z C013 C00S 119.46(13) . . ?
C00Z C013 H013 120.3 . . ?
C00V C014 H014 120.2 . . ?
C00W C014 C00V 119.64(12) . . ?
C00W C014 H014 120.2 . . ?
C00Y C015 H01C 109.5 . . ?
C00Y C015 H01D 109.5 . . ?
C00Y C015 H01E 109.5 . . ?
H01C C015 H01D 109.5 . . ?
H01C C015 H01E 109.5 . . ?
H01D C015 H01E 109.5 . . ?
C00O C016 H016 120.1 . . ?
C011 C016 C00O 119.81(12) . . ?
C011 C016 H016 120.1 . . ?
C00X C017 H017 120.0 . . ?
C012 C017 C00X 119.95(13) . . ?
C012 C017 H017 120.0 . . ?
C00Q C018 H01F 108.5 . . ?
C00Q C018 H01G 108.5 . . ?
H01F C018 H01G 107.5 . . ?
C019 C018 C00Q 114.98(12) . . ?
C019 C018 H01F 108.5 . . ?
C019 C018 H01G 108.5 . . ?
C018 C019 H01H 109.5 . . ?
C018 C019 H01I 109.5 . . ?
C018 C019 H01J 109.5 . . ?
H01H C019 H01I 109.5 . . ?
H01H C019 H01J 109.5 . . ?
H01I C019 H01J 109.5 . . ?

loop_
_geom_bond_atom_site_label_1
_geom_bond_atom_site_label_2
_geom_bond_distance
_geom_bond_site_symmetry_2
_geom_bond_publ_flag
S001 C00B 1.7596(12) . ?
S001 C00G 1.7548(12) . ?
C002 C008 1.4249(17) . ?
C002 C00B 1.4222(17) . ?
C002 C00F 1.4716(18) . ?
C003 C008 1.4366(17) . ?
C003 C00I 1.3781(17) . ?
C003 C00L 1.5246(17) . ?
C004 C006 1.4010(18) . ?
C004 C009 1.4470(17) . ?
C004 C00G 1.3944(18) . ?
C005 C008 1.4733(17) . ?
C005 C00M 1.4105(19) . ?
C005 C00R 1.4088(19) . ?
C006 H006 0.9300 . ?
C006 C007 1.3770(17) . ?
C007 C00J 1.4334(18) . ?
C007 C010 1.5170(17) . ?
C009 C00B 1.3970(18) . ?
C009 C00I 1.3967(17) . ?
C00A C00E 1.4668(18) . ?
C00A C00G 1.4242(17) . ?
C00A C00J 1.4137(18) . ?
C00C C00D 1.4580(19) . ?
C00C C00E 1.4197(18) . ?
C00C C00Z 1.4057(19) . ?
C00D C00K 1.4074(19) . ?
C00D C00W 1.4115(19) . ?
C00E C00P 1.4049(19) . ?
C00F C00H 1.4178(18) . ?
C00F C012 1.4097(19) . ?
C00H C00M 1.4624(19) . ?
C00H C00U 1.4059(19) . ?
C00I H00I 0.9300 . ?
C00J C00K 1.4658(18) . ?
C00K C00N 1.4108(19) . ?
C00L H00A 0.9700 . ?
C00L H00B 0.9700 . ?
C00L C00T 1.5273(17) . ?
C00M C011 1.4122(18) . ?
C00N H00N 0.9300 . ?
C00N C00V 1.3772(19) . ?
C00O H00O 0.9300 . ?
C00O C00R 1.3793(18) . ?
C00O C016 1.390(2) . ?
C00P H00P 0.9300 . ?
C00P C00S 1.3784(19) . ?
C00Q H00C 0.9700 . ?
C00Q H00D 0.9700 . ?
C00Q C010 1.5316(17) . ?
C00Q C018 1.5235(18) . ?
C00R H00R 0.9300 . ?
C00S H00S 0.9300 . ?
C00S C013 1.393(2) . ?
C00T H00E 0.9700 . ?
C00T H00F 0.9700 . ?
C00T C00Y 1.5226(17) . ?
C00U H00U 0.9300 . ?
C00U C00X 1.374(2) . ?
C00V H00V 0.9300 . ?
C00V C014 1.396(2) . ?
C00W H00W 0.9300 . ?
C00W C014 1.368(2) . ?
C00X H00X 0.9300 . ?
C00X C017 1.388(2) . ?
C00Y H00G 0.9700 . ?
C00Y H00H 0.9700 . ?
C00Y C015 1.5242(18) . ?
C00Z H00Z 0.9300 . ?
C00Z C013 1.369(2) . ?
C010 H01A 0.9700 . ?
C010 H01B 0.9700 . ?
C011 H011 0.9300 . ?
C011 C016 1.374(2) . ?
C012 H012 0.9300 . ?
C012 C017 1.3765(19) . ?
C013 H013 0.9300 . ?
C014 H014 0.9300 . ?
C015 H01C 0.9600 . ?
C015 H01D 0.9600 . ?
C015 H01E 0.9600 . ?
C016 H016 0.9300 . ?
C017 H017 0.9300 . ?
C018 H01F 0.9700 . ?
C018 H01G 0.9700 . ?
C018 C019 1.5171(19) . ?
C019 H01H 0.9600 . ?
C019 H01I 0.9600 . ?
C019 H01J 0.9600 . ?
